data_2020029
loop_
_publ_author_name
'Cenzual, K.'
'Chabot, B.'
'Parthe, E.'

_publ_section_title
;
 Cubic Sc57 Rh13 and orthorhombic Hf54 Os17, two geometriclly related
 crystal structures with rhodium- and osmium-centered icosahedra
;
_journal_name_full 'Acta Crystallographica C (39,1983-)'
_journal_page_first 313
_journal_page_last 319
_journal_volume 41
_journal_year 1985
_chemical_formula_sum 'Hf54 Os17'
_space_group_IT_number 71
_symmetry_space_group_name_Hall '-I 2 2'
_symmetry_space_group_name_H-M 'I m m m'
_cell_angle_alpha 90
_cell_angle_beta 90
_cell_angle_gamma 90
_cell_formula_units_Z 2
_cell_length_a 13.856
_cell_length_b 14.104
_cell_length_c 14.57
_cell_volume 2847.343
_citation_journal_id_ASTM ACSCEE
_cod_data_source_file Cenzual_ACSCEE_1985_577.cif
_cod_data_source_block Hf54Os17
_cod_database_code 2020029

loop_
_symmetry_equiv_pos_as_xyz
x,y,z
-x,-y,z
x,-y,-z
-x,y,-z
-x,-y,-z
x,y,-z
-x,y,z
x,-y,z
x+1/2,y+1/2,z+1/2
-x+1/2,-y+1/2,z+1/2
x+1/2,-y+1/2,-z+1/2
-x+1/2,y+1/2,-z+1/2
-x+1/2,-y+1/2,-z+1/2
x+1/2,y+1/2,-z+1/2
-x+1/2,y+1/2,z+1/2
x+1/2,-y+1/2,z+1/2

loop_
_atom_site_label
_atom_site_type_symbol
_atom_site_fract_x
_atom_site_fract_y
_atom_site_fract_z
_atom_site_occupancy
_atom_site_U_iso_or_equiv
Hf7 Hf 0.1094 0 0.1693 1 0.0
Hf2 Hf 0 0.391 0 1 0.0
Hf6 Hf 0.3993 0 0.3345 1 0.0
Hf1 Hf 0.3908 0 0 1 0.0
Hf12 Hf 0.3086 0.1132 0.1787 1 0.0
Hf9 Hf 0.1789 0.1076 0 1 0.0
Os4 Os 0 0.332 0.2167 1 0.0
Os2 Os 0.1889 0.5 0 1 0.0
Hf11 Hf 0.1898 0.312 0.1081 1 0.0
Hf5 Hf 0 0.1848 0.1024 1 0.0
Hf10 Hf 0.117 0.1806 0.2861 1 0.0
Os5 Os 0.2001 0 0.3352 1 0.0
Os6 Os 0.3287 0.2121 0 1 0.0
Os1 Os 0 0 0 1 0.0
Hf4 Hf 0 0.32 0.404 1 0.0
Hf8 Hf 0.376 0.3906 0 1 0.0
Hf3 Hf 0 0 0.3546 1 0.0
Os3 Os 0.5 0 0.1631 1 0.0
